data_1520560
loop_
_publ_author_name
'Laird, Rebecca C.'
'Sinnwell, Michael A.'
'Nguyen, Nam P.'
'Swenson, Dale C.'
'Mariappan, S. V. Santhana'
'MacGillivray, Leonard R.'

_publ_section_title
;
 Intramolecular [2 + 2] Photodimerization Achieved in the Solid State via
 Coordination-Driven Self-Assembly.
;
_journal_issue 13
_journal_name_full 'Organic letters'
_journal_page_first 3233
_journal_page_last 3235
_journal_paper_doi 10.1021/acs.orglett.5b00527
_journal_volume 17
_journal_year 2015
_chemical_formula_sum 'C62 H50 Ag2 N4 O6 S2'
_chemical_formula_weight 1226.92
_chemical_name_common 'Ag tosylate DEPN'
_chemical_name_systematic
;
 Silver p-toluenesulfonate 1,8-bis[(E)-2-(4-pyridyl)ethenyl] naphthalene
;
_space_group_crystal_system monoclinic
_space_group_IT_number 14
_space_group_name_Hall '-P 2ybc'
_space_group_name_H-M_alt 'P 1 21/c 1'
_symmetry_space_group_name_Hall '-P 2ybc'
_symmetry_space_group_name_H-M 'P 1 21/c 1'
_atom_sites_solution_hydrogens geom
_audit_creation_method SHELXL-2013
_cell_angle_alpha 90
_cell_angle_beta 110.574(5)
_cell_angle_gamma 90
_cell_formula_units_Z 2
_cell_length_a 14.369(3)
_cell_length_b 10.925(2)
_cell_length_c 18.106(4)
_cell_measurement_reflns_used 2231
_cell_measurement_temperature 293(2)
_cell_measurement_theta_max 25.40
_cell_measurement_theta_min 1.00
_cell_volume 2661.0(9)
_computing_cell_refinement 'HKL Scalepack (Otwinwski & Minor, 1997)'
_computing_data_collection 'CCD phi and omega scans'
_computing_data_reduction 'HKL Denzo, Scalepack (Otwinwski & Minor, 1997)'
_computing_structure_refinement 'SHELXL-2013 (Sheldrick, 2013)'
_computing_structure_solution 'SHELXS-97 (Sheldrick, 1990)'
_diffrn_ambient_temperature 293(2)
_diffrn_detector_area_resol_mean 9
_diffrn_measured_fraction_theta_full 0.969
_diffrn_measured_fraction_theta_max 0.999
_diffrn_measurement_device_type 'Nonius Kappa CCD'
_diffrn_measurement_method 'CCD phi and omega scans'
_diffrn_radiation_type MoK\a
_diffrn_radiation_wavelength 0.71073
_diffrn_reflns_av_R_equivalents 0.1765
_diffrn_reflns_av_unetI/netI 0.1283
_diffrn_reflns_laue_measured_fraction_full 0.969
_diffrn_reflns_laue_measured_fraction_max 0.999
_diffrn_reflns_limit_h_max 17
_diffrn_reflns_limit_h_min -17
_diffrn_reflns_limit_k_max 11
_diffrn_reflns_limit_k_min -12
_diffrn_reflns_limit_l_max 21
_diffrn_reflns_limit_l_min -21
_diffrn_reflns_number 33824
_diffrn_reflns_point_group_measured_fraction_full 0.969
_diffrn_reflns_point_group_measured_fraction_max 0.999
_diffrn_reflns_theta_full 25.242
_diffrn_reflns_theta_max 25.000
_diffrn_reflns_theta_min 2.914
_diffrn_source 'fine-focus sealed tube'
_exptl_absorpt_coefficient_mu 0.872
_exptl_absorpt_correction_T_max 0.9978
_exptl_absorpt_correction_T_min 0.9653
_exptl_absorpt_correction_type multi-scan
_exptl_absorpt_process_details 'HKL Scalepack (Otwinwski & Minor, 1997)'
_exptl_crystal_colour colorless
_exptl_crystal_density_diffrn 1.531
_exptl_crystal_density_method 'not measured'
_exptl_crystal_description plate
_exptl_crystal_F_000 1248
_exptl_crystal_size_max 0.190
_exptl_crystal_size_mid 0.100
_exptl_crystal_size_min 0.030
_refine_diff_density_max 0.546
_refine_diff_density_min -0.699
_refine_diff_density_rms 0.091
_refine_ls_extinction_method none
_refine_ls_goodness_of_fit_ref 0.903
_refine_ls_hydrogen_treatment constr
_refine_ls_matrix_type full
_refine_ls_number_parameters 343
_refine_ls_number_reflns 4669
_refine_ls_number_restraints 0
_refine_ls_restrained_S_all 0.903
_refine_ls_R_factor_all 0.1674
_refine_ls_R_factor_gt 0.0657
_refine_ls_shift/su_max 0.015
_refine_ls_shift/su_mean 0.003
_refine_ls_structure_factor_coef Fsqd
_refine_ls_weighting_details 'w=1/[\s^2^(Fo^2^)+(0.1081P)^2^] where P=(Fo^2^+2Fc^2^)/3'
_refine_ls_weighting_scheme calc
_refine_ls_wR_factor_gt 0.1428
_refine_ls_wR_factor_ref 0.1960
_reflns_Friedel_coverage 0.000
_reflns_number_gt 2256
_reflns_number_total 4669
_reflns_threshold_expression 'I > 2\s(I)'
_cod_data_source_file ol5b00527_si_002.cif
_cod_data_source_block mcg1420
_cod_depositor_comments 'Adding full bibliography for 1520555--1520560.cif.'
_cod_database_code 1520560
_shelx_space_group_comment
;
The symmetry employed for this shelxl refinement is uniquely defined
by the following loop, which should always be used as a source of
symmetry information in preference to the above space-group names.
They are only intended as comments.
;
_shelxl_version_number 2013-4

loop_
_space_group_symop_operation_xyz
'x, y, z'
'-x, y+1/2, -z+1/2'
'-x, -y, -z'
'x, -y-1/2, z-1/2'

loop_
_atom_site_label
_atom_site_type_symbol
_atom_site_fract_x
_atom_site_fract_y
_atom_site_fract_z
_atom_site_U_iso_or_equiv
_atom_site_adp_type
_atom_site_occupancy
_atom_site_site_symmetry_order
_atom_site_calc_flag
_atom_site_refinement_flags_posn
_atom_site_refinement_flags_adp
Ag1 Ag 0.59581(5) 0.37782(7) 0.53933(5) 0.0630(3) Uani 1 1 d . .
S1 S 0.53523(15) 0.5425(2) 0.68115(13) 0.0506(6) Uani 1 1 d . .
N2 N 0.7183(5) 0.5059(7) 0.5644(4) 0.0509(18) Uani 1 1 d . .
O1 O 0.5858(4) 0.6582(5) 0.7086(4) 0.0701(19) Uani 1 1 d . .
C19 C 0.7886(6) 0.6826(8) 0.5288(5) 0.052(2) Uani 1 1 d . .
H19 H 0.7879 0.7376 0.4894 0.063 Uiso 1 1 calc R U
O2 O 0.5899(4) 0.4371(5) 0.7222(4) 0.0678(18) Uani 1 1 d . .
C5 C 0.4872(6) 0.1800(9) 0.5961(5) 0.055(2) Uani 1 1 d . .
H5 H 0.5235 0.2157 0.6443 0.065 Uiso 1 1 calc R U
C30 C 0.3867(7) 0.4443(8) 0.7260(5) 0.054(2) Uani 1 1 d . .
H30 H 0.4219 0.3711 0.7350 0.065 Uiso 1 1 calc R U
C2 C 0.3798(6) 0.0763(8) 0.4577(5) 0.044(2) Uani 1 1 d . .
H2 H 0.3442 0.0423 0.4088 0.053 Uiso 1 1 calc R U
C1 C 0.4472(6) 0.1702(8) 0.4633(5) 0.048(2) Uani 1 1 d . .
H1 H 0.4549 0.1986 0.4173 0.057 Uiso 1 1 calc R U
N1 N 0.5009(5) 0.2208(6) 0.5314(4) 0.0493(18) Uani 1 1 d . .
C3 C 0.3655(6) 0.0338(8) 0.5241(5) 0.044(2) Uani 1 1 d . .
C4 C 0.4208(6) 0.0862(8) 0.5951(5) 0.055(2) Uani 1 1 d . .
H4 H 0.4140 0.0595 0.6417 0.066 Uiso 1 1 calc R U
C9 C 0.9764(6) 1.1189(8) 0.5834(5) 0.044(2) Uani 1 1 d . .
C15 C 0.9338(6) 0.8903(8) 0.5813(5) 0.049(2) Uani 1 1 d . .
H15 H 0.8891 0.8888 0.5296 0.059 Uiso 1 1 calc R U
C18 C 0.8552(6) 0.6116(9) 0.6585(5) 0.061(3) Uani 1 1 d . .
H18 H 0.9012 0.6146 0.7096 0.073 Uiso 1 1 calc R U
C13 C 1.1034(6) 0.9680(9) 0.6412(5) 0.060(3) Uani 1 1 d . .
H13 H 1.1215 0.8870 0.6545 0.073 Uiso 1 1 calc R U
C17 C 0.8575(5) 0.6973(8) 0.6039(5) 0.045(2) Uani 1 1 d . .
C8 C 0.1251(6) -0.1586(7) 0.4533(5) 0.048(2) Uani 1 1 d . .
C16 C 0.9279(6) 0.8009(8) 0.6268(5) 0.049(2) Uani 1 1 d . .
H16 H 0.9722 0.8023 0.6785 0.059 Uiso 1 1 calc R U
C25 C 0.4237(6) 0.5500(8) 0.7008(5) 0.046(2) Uani 1 1 d . .
C11 C 1.1536(6) 1.1736(10) 0.6385(5) 0.061(3) Uani 1 1 d . .
H11 H 1.2032 1.2327 0.6493 0.074 Uiso 1 1 calc R U
C14 C 1.0044(6) 0.9945(8) 0.6034(5) 0.046(2) Uani 1 1 d . .
O3 O 0.5022(4) 0.5291(7) 0.5960(3) 0.0730(19) Uani 1 1 d . .
C12 C 1.1785(7) 1.0573(11) 0.6608(6) 0.071(3) Uani 1 1 d . .
H12 H 1.2442 1.0362 0.6886 0.086 Uiso 1 1 calc R U
C26 C 0.3720(7) 0.6561(9) 0.6909(6) 0.071(3) Uani 1 1 d . .
H26 H 0.3971 0.7262 0.6755 0.085 Uiso 1 1 calc R U
C10 C 1.0528(6) 1.2082(8) 0.5988(5) 0.049(2) Uani 1 1 d . .
C31 C 0.1424(8) 0.5679(13) 0.7363(7) 0.109(4) Uani 1 1 d . .
H31A H 0.1260 0.4890 0.7517 0.164 Uiso 1 1 calc R U
H31B H 0.0922 0.5924 0.6877 0.164 Uiso 1 1 calc R U
H31C H 0.1459 0.6267 0.7766 0.164 Uiso 1 1 calc R U
C6 C 0.0658(8) -0.3628(9) 0.4647(7) 0.082(3) Uani 1 1 d . .
H6 H 0.0804 -0.4428 0.4826 0.099 Uiso 1 1 calc R U
C28 C 0.2430(7) 0.5611(12) 0.7252(6) 0.074(3) Uani 1 1 d . .
C29 C 0.2967(7) 0.4529(9) 0.7370(5) 0.061(3) Uani 1 1 d . .
H29 H 0.2710 0.3836 0.7528 0.073 Uiso 1 1 calc R U
C7 C 0.1430(7) -0.2779(9) 0.4781(6) 0.069(3) Uani 1 1 d . .
H7 H 0.2081 -0.3029 0.5046 0.083 Uiso 1 1 calc R U
C27 C 0.2829(8) 0.6623(11) 0.7033(6) 0.083(3) Uani 1 1 d . .
H27 H 0.2493 0.7365 0.6967 0.100 Uiso 1 1 calc R U
C22 C 0.2894(6) -0.0575(8) 0.5219(5) 0.051(2) Uani 1 1 d . .
H22 H 0.2978 -0.1039 0.5668 0.061 Uiso 1 1 calc R U
C23 C 0.2102(6) -0.0761(8) 0.4590(6) 0.055(2) Uani 1 1 d . .
H23 H 0.2067 -0.0338 0.4136 0.066 Uiso 1 1 calc R U
C20 C 0.7210(6) 0.5885(8) 0.5113(6) 0.053(2) Uani 1 1 d . .
H20 H 0.6753 0.5822 0.4601 0.064 Uiso 1 1 calc R U
C21 C 0.7842(7) 0.5212(8) 0.6370(5) 0.060(3) Uani 1 1 d . .
H21 H 0.7820 0.4667 0.6759 0.071 Uiso 1 1 calc R U
C24 C 1.0290(8) 1.3301(10) 0.5738(6) 0.076(3) Uani 1 1 d . .
H24 H 1.0793 1.3882 0.5839 0.091 Uiso 1 1 calc R U

loop_
_atom_site_aniso_label
_atom_site_aniso_U_11
_atom_site_aniso_U_22
_atom_site_aniso_U_33
_atom_site_aniso_U_23
_atom_site_aniso_U_13
_atom_site_aniso_U_12
Ag1 0.0498(4) 0.0581(5) 0.0833(6) -0.0098(4) 0.0261(4) -0.0143(4)
S1 0.0459(12) 0.0473(14) 0.0543(15) -0.0043(12) 0.0121(11) -0.0022(11)
N2 0.046(4) 0.056(5) 0.048(5) 0.000(4) 0.013(4) 0.002(3)
O1 0.061(4) 0.056(4) 0.100(5) -0.015(4) 0.037(4) -0.016(3)
C19 0.053(5) 0.045(5) 0.055(6) 0.007(5) 0.014(5) -0.005(4)
O2 0.048(3) 0.050(4) 0.098(5) 0.014(4) 0.016(3) 0.015(3)
C5 0.047(5) 0.065(6) 0.047(6) -0.014(5) 0.010(4) -0.014(5)
C30 0.064(6) 0.047(6) 0.052(6) -0.005(5) 0.022(5) -0.007(5)
C2 0.045(5) 0.044(5) 0.042(5) -0.002(4) 0.013(4) -0.007(4)
C1 0.044(5) 0.057(6) 0.047(6) 0.011(5) 0.023(4) 0.000(4)
N1 0.043(4) 0.059(5) 0.045(5) -0.001(4) 0.015(4) 0.003(4)
C3 0.038(5) 0.047(5) 0.046(6) -0.001(5) 0.012(4) 0.011(4)
C4 0.043(5) 0.075(7) 0.052(6) 0.009(5) 0.022(5) 0.006(5)
C9 0.044(4) 0.044(5) 0.047(5) -0.006(4) 0.019(4) -0.001(4)
C15 0.039(4) 0.060(6) 0.048(5) -0.003(5) 0.014(4) -0.003(4)
C18 0.046(5) 0.079(7) 0.052(6) 0.000(5) 0.012(4) -0.019(5)
C13 0.043(5) 0.068(7) 0.071(6) 0.003(5) 0.019(5) 0.000(5)
C17 0.036(4) 0.049(5) 0.049(6) -0.003(5) 0.014(4) 0.003(4)
C8 0.051(5) 0.039(5) 0.062(6) 0.001(4) 0.027(5) -0.007(4)
C16 0.042(5) 0.048(6) 0.057(6) -0.008(5) 0.015(4) -0.012(4)
C25 0.042(5) 0.044(5) 0.048(5) -0.001(4) 0.010(4) 0.003(4)
C11 0.039(5) 0.086(8) 0.063(6) -0.025(6) 0.023(5) -0.023(5)
C14 0.042(5) 0.056(6) 0.042(5) -0.004(4) 0.019(4) -0.008(4)
O3 0.057(4) 0.103(6) 0.053(4) -0.013(4) 0.013(3) 0.006(4)
C12 0.047(6) 0.093(9) 0.067(7) -0.001(7) 0.012(5) -0.010(6)
C26 0.059(6) 0.055(6) 0.100(8) 0.020(6) 0.030(6) 0.008(5)
C10 0.044(5) 0.046(6) 0.060(6) -0.009(5) 0.021(4) -0.014(4)
C31 0.062(7) 0.169(13) 0.111(10) 0.009(9) 0.049(7) 0.004(8)
C6 0.084(8) 0.044(6) 0.133(10) 0.011(6) 0.055(8) -0.003(6)
C28 0.065(7) 0.105(9) 0.051(6) -0.004(6) 0.020(5) -0.006(7)
C29 0.071(7) 0.048(6) 0.066(7) -0.002(5) 0.026(5) -0.016(5)
C7 0.057(6) 0.053(6) 0.103(8) 0.003(6) 0.036(6) 0.000(5)
C27 0.062(7) 0.091(9) 0.100(9) 0.030(7) 0.034(6) 0.035(6)
C22 0.044(5) 0.047(5) 0.067(6) 0.004(5) 0.026(5) -0.003(4)
C23 0.038(5) 0.057(6) 0.069(6) -0.001(5) 0.018(5) -0.002(4)
C20 0.038(5) 0.055(6) 0.056(6) -0.004(5) 0.003(4) -0.005(4)
C21 0.070(6) 0.055(6) 0.056(6) 0.001(5) 0.025(5) -0.025(5)
C24 0.059(6) 0.066(7) 0.111(9) -0.005(6) 0.040(6) -0.020(5)

loop_
_atom_type_symbol
_atom_type_description
_atom_type_scat_dispersion_real
_atom_type_scat_dispersion_imag
_atom_type_scat_source
C C 0.0033 0.0016 'International Tables Vol C Tables 4.2.6.8 and 6.1.1.4'
H H 0.0000 0.0000 'International Tables Vol C Tables 4.2.6.8 and 6.1.1.4'
N N 0.0061 0.0033 'International Tables Vol C Tables 4.2.6.8 and 6.1.1.4'
O O 0.0106 0.0060 'International Tables Vol C Tables 4.2.6.8 and 6.1.1.4'
S S 0.1246 0.1234 'International Tables Vol C Tables 4.2.6.8 and 6.1.1.4'
Ag Ag -0.8971 1.1015 'International Tables Vol C Tables 4.2.6.8 and 6.1.1.4'

loop_
_geom_angle_atom_site_label_1
_geom_angle_atom_site_label_2
_geom_angle_atom_site_label_3
_geom_angle
_geom_angle_site_symmetry_1
_geom_angle_site_symmetry_3
N1 Ag1 N2 166.3(3) . .
N1 Ag1 O3 97.5(2) . .
N2 Ag1 O3 90.1(2) . .
N1 Ag1 O3 97.4(2) . 3_666
N2 Ag1 O3 94.4(2) . 3_666
O3 Ag1 O3 86.44(19) . 3_666
O2 S1 O3 112.4(4) . .
O2 S1 O1 113.7(4) . .
O3 S1 O1 112.8(4) . .
O2 S1 C25 107.6(4) . .
O3 S1 C25 103.8(4) . .
O1 S1 C25 105.7(4) . .
C21 N2 C20 116.0(7) . .
C21 N2 Ag1 122.0(6) . .
C20 N2 Ag1 120.9(5) . .
C20 C19 C17 121.3(8) . .
C20 C19 H19 119.4 . .
C17 C19 H19 119.4 . .
N1 C5 C4 123.1(8) . .
N1 C5 H5 118.5 . .
C4 C5 H5 118.5 . .
C29 C30 C25 118.0(9) . .
C29 C30 H30 121.0 . .
C25 C30 H30 121.0 . .
C3 C2 C1 120.1(8) . .
C3 C2 H2 120.0 . .
C1 C2 H2 120.0 . .
N1 C1 C2 122.6(8) . .
N1 C1 H1 118.7 . .
C2 C1 H1 118.7 . .
C1 N1 C5 117.6(7) . .
C1 N1 Ag1 122.7(6) . .
C5 N1 Ag1 119.4(6) . .
C4 C3 C2 117.7(8) . .
C4 C3 C22 119.1(8) . .
C2 C3 C22 123.0(8) . .
C3 C4 C5 119.0(8) . .
C3 C4 H4 120.5 . .
C5 C4 H4 120.5 . .
C14 C9 C10 118.3(7) . .
C14 C9 C8 123.6(7) . 3_666
C10 C9 C8 118.1(8) . 3_666
C16 C15 C14 126.6(8) . .
C16 C15 H15 116.7 . .
C14 C15 H15 116.7 . .
C21 C18 C17 119.4(8) . .
C21 C18 H18 120.3 . .
C17 C18 H18 120.3 . .
C14 C13 C12 123.2(9) . .
C14 C13 H13 118.4 . .
C12 C13 H13 118.4 . .
C18 C17 C19 116.1(8) . .
C18 C17 C16 120.6(8) . .
C19 C17 C16 123.2(8) . .
C7 C8 C9 118.6(8) . 3_666
C7 C8 C23 119.7(8) . .
C9 C8 C23 121.4(7) 3_666 .
C15 C16 C17 126.1(8) . .
C15 C16 H16 117.0 . .
C17 C16 H16 117.0 . .
C26 C25 C30 119.4(8) . .
C26 C25 S1 120.6(7) . .
C30 C25 S1 120.0(7) . .
C12 C11 C10 121.3(9) . .
C12 C11 H11 119.4 . .
C10 C11 H11 119.4 . .
C13 C14 C9 118.5(8) . .
C13 C14 C15 117.5(8) . .
C9 C14 C15 123.9(7) . .
S1 O3 Ag1 117.9(3) . .
S1 O3 Ag1 147.0(4) . 3_666
Ag1 O3 Ag1 93.56(19) . 3_666
C11 C12 C13 118.8(9) . .
C11 C12 H12 120.6 . .
C13 C12 H12 120.6 . .
C25 C26 C27 121.2(9) . .
C25 C26 H26 119.4 . .
C27 C26 H26 119.4 . .
C24 C10 C11 120.2(8) . .
C24 C10 C9 120.1(8) . .
C11 C10 C9 119.7(8) . .
C28 C31 H31A 109.5 . .
C28 C31 H31B 109.5 . .
H31A C31 H31B 109.5 . .
C28 C31 H31C 109.5 . .
H31A C31 H31C 109.5 . .
H31B C31 H31C 109.5 . .
C24 C6 C7 120.7(10) 3_666 .
C24 C6 H6 119.6 3_666 .
C7 C6 H6 119.7 . .
C29 C28 C27 117.8(9) . .
C29 C28 C31 121.4(11) . .
C27 C28 C31 120.7(11) . .
C30 C29 C28 122.4(9) . .
C30 C29 H29 118.8 . .
C28 C29 H29 118.8 . .
C8 C7 C6 121.8(9) . .
C8 C7 H7 119.1 . .
C6 C7 H7 119.1 . .
C28 C27 C26 121.1(10) . .
C28 C27 H27 119.4 . .
C26 C27 H27 119.4 . .
C23 C22 C3 122.6(9) . .
C23 C22 H22 118.7 . .
C3 C22 H22 118.7 . .
C22 C23 C8 126.4(9) . .
C22 C23 H23 116.8 . .
C8 C23 H23 116.8 . .
N2 C20 C19 122.6(8) . .
N2 C20 H20 118.7 . .
C19 C20 H20 118.7 . .
N2 C21 C18 124.6(8) . .
N2 C21 H21 117.7 . .
C18 C21 H21 117.7 . .
C6 C24 C10 120.4(9) 3_666 .
C6 C24 H24 119.8 3_666 .
C10 C24 H24 119.8 . .

loop_
_geom_bond_atom_site_label_1
_geom_bond_atom_site_label_2
_geom_bond_distance
_geom_bond_site_symmetry_2
Ag1 N1 2.165(7) .
Ag1 N2 2.168(7) .
Ag1 O3 2.562(6) .
Ag1 O3 2.568(6) 3_666
S1 O2 1.444(6) .
S1 O3 1.452(6) .
S1 O1 1.456(6) .
S1 C25 1.761(8) .
N2 C21 1.333(10) .
N2 C20 1.330(10) .
C19 C20 1.373(11) .
C19 C17 1.381(11) .
C19 H19 0.9300 .
C5 N1 1.332(10) .
C5 C4 1.396(12) .
C5 H5 0.9300 .
C30 C29 1.379(12) .
C30 C25 1.413(11) .
C30 H30 0.9300 .
C2 C3 1.370(10) .
C2 C1 1.390(11) .
C2 H2 0.9300 .
C1 N1 1.323(10) .
C1 H1 0.9300 .
C3 C4 1.376(11) .
C3 C22 1.470(11) .
C4 H4 0.9300 .
C9 C14 1.427(11) .
C9 C10 1.422(11) .
C9 C8 1.441(11) 3_666
C15 C16 1.299(11) .
C15 C14 1.483(11) .
C15 H15 0.9300 .
C18 C21 1.374(11) .
C18 C17 1.371(11) .
C18 H18 0.9300 .
C13 C14 1.376(11) .
C13 C12 1.405(12) .
C13 H13 0.9300 .
C17 C16 1.478(11) .
C8 C7 1.373(11) .
C8 C9 1.441(11) 3_666
C8 C23 1.492(11) .
C16 H16 0.9300 .
C25 C26 1.355(12) .
C11 C12 1.343(13) .
C11 C10 1.423(12) .
C11 H11 0.9300 .
O3 Ag1 2.568(6) 3_666
C12 H12 0.9300 .
C26 C27 1.377(13) .
C26 H26 0.9300 .
C10 C24 1.409(13) .
C31 C28 1.529(13) .
C31 H31A 0.9600 .
C31 H31B 0.9600 .
C31 H31C 0.9600 .
C6 C24 1.343(13) 3_666
C6 C7 1.400(13) .
C6 H6 0.9300 .
C28 C29 1.387(14) .
C28 C27 1.366(15) .
C29 H29 0.9300 .
C7 H7 0.9300 .
C27 H27 0.9300 .
C22 C23 1.313(11) .
C22 H22 0.9300 .
C23 H23 0.9300 .
C20 H20 0.9300 .
C21 H21 0.9300 .
C24 C6 1.343(14) 3_666
C24 H24 0.9300 .

loop_
_geom_torsion_atom_site_label_1
_geom_torsion_atom_site_label_2
_geom_torsion_atom_site_label_3
_geom_torsion_atom_site_label_4
_geom_torsion
_geom_torsion_site_symmetry_1
_geom_torsion_site_symmetry_4
C3 C2 C1 N1 1.1(13) . .
C2 C1 N1 C5 -1.2(12) . .
C2 C1 N1 Ag1 -174.2(6) . .
C4 C5 N1 C1 1.1(12) . .
C4 C5 N1 Ag1 174.4(6) . .
C1 C2 C3 C4 -0.8(12) . .
C1 C2 C3 C22 174.5(7) . .
C2 C3 C4 C5 0.7(12) . .
C22 C3 C4 C5 -174.8(8) . .
N1 C5 C4 C3 -0.9(13) . .
C21 C18 C17 C19 -2.3(13) . .
C21 C18 C17 C16 175.4(8) . .
C20 C19 C17 C18 1.1(12) . .
C20 C19 C17 C16 -176.5(8) . .
C14 C15 C16 C17 -179.7(8) . .
C18 C17 C16 C15 -176.6(9) . .
C19 C17 C16 C15 0.9(13) . .
C29 C30 C25 C26 2.2(13) . .
C29 C30 C25 S1 -176.9(6) . .
O2 S1 C25 C26 159.9(7) . .
O3 S1 C25 C26 -80.7(8) . .
O1 S1 C25 C26 38.1(8) . .
O2 S1 C25 C30 -21.0(8) . .
O3 S1 C25 C30 98.4(7) . .
O1 S1 C25 C30 -142.8(7) . .
C12 C13 C14 C9 -0.5(13) . .
C12 C13 C14 C15 175.8(8) . .
C10 C9 C14 C13 4.2(12) . .
C8 C9 C14 C13 -177.4(8) 3_666 .
C10 C9 C14 C15 -171.8(8) . .
C8 C9 C14 C15 6.6(13) 3_666 .
C16 C15 C14 C13 49.3(12) . .
C16 C15 C14 C9 -134.7(9) . .
O2 S1 O3 Ag1 -22.5(5) . .
O1 S1 O3 Ag1 107.6(4) . .
C25 S1 O3 Ag1 -138.5(4) . .
O2 S1 O3 Ag1 176.9(6) . 3_666
O1 S1 O3 Ag1 -53.1(8) . 3_666
C25 S1 O3 Ag1 60.9(8) . 3_666
C10 C11 C12 C13 2.6(15) . .
C14 C13 C12 C11 -3.0(15) . .
C30 C25 C26 C27 -1.5(15) . .
S1 C25 C26 C27 177.6(8) . .
C12 C11 C10 C24 -177.9(9) . .
C12 C11 C10 C9 1.1(14) . .
C14 C9 C10 C24 174.4(8) . .
C8 C9 C10 C24 -4.1(12) 3_666 .
C14 C9 C10 C11 -4.6(12) . .
C8 C9 C10 C11 176.9(8) 3_666 .
C25 C30 C29 C28 -0.9(13) . .
C27 C28 C29 C30 -1.1(14) . .
C31 C28 C29 C30 178.9(9) . .
C9 C8 C7 C6 3.7(15) 3_666 .
C23 C8 C7 C6 -171.6(9) . .
C24 C6 C7 C8 0.4(17) 3_666 .
C29 C28 C27 C26 2.0(16) . .
C31 C28 C27 C26 -178.1(10) . .
C25 C26 C27 C28 -0.7(17) . .
C4 C3 C22 C23 152.4(8) . .
C2 C3 C22 C23 -22.8(13) . .
C3 C22 C23 C8 -174.4(8) . .
C7 C8 C23 C22 -51.3(14) . .
C9 C8 C23 C22 133.5(10) 3_666 .
C21 N2 C20 C19 1.3(12) . .
Ag1 N2 C20 C19 169.8(6) . .
C17 C19 C20 N2 -0.7(13) . .
C20 N2 C21 C18 -2.7(13) . .
Ag1 N2 C21 C18 -171.0(7) . .
C17 C18 C21 N2 3.3(14) . .
C11 C10 C24 C6 179.1(10) . 3_666
C9 C10 C24 C6 0.1(15) . 3_666
